data_2011906
loop_
_publ_author_name
'Bolte, Michael'
'Degen, Alexander'
'R\"uhl, Stephan'

_publ_section_title
;
 Packing considerations of bis-dimedone derivatives
;
_journal_issue 4
_journal_name_full 'Acta Crystallographica Section C'
_journal_page_first 446
_journal_page_last 451
_journal_paper_doi 10.1107/S0108270101001792
_journal_volume 57
_journal_year 2001
_chemical_formula_moiety 'C23 H27 F O4'
_chemical_formula_sum 'C23 H27 F O4'
_chemical_formula_weight 386.45
_chemical_name_systematic ?
_space_group_IT_number 110
_symmetry_cell_setting tetragonal
_symmetry_space_group_name_Hall 'I 4bw -2c'
_symmetry_space_group_name_H-M 'I 41 c d'
_audit_creation_method SHELXL-97
_cell_angle_alpha 90.00
_cell_angle_beta 90.00
_cell_angle_gamma 90.00
_cell_formula_units_Z 32
_cell_length_a 21.186(4)
_cell_length_b 21.186(4)
_cell_length_c 36.6330(10)
_cell_measurement_reflns_used 8192
_cell_measurement_temperature 173(2)
_cell_measurement_theta_max 25
_cell_measurement_theta_min 0
_cell_volume 16443(4)
_computing_cell_refinement SMART
_computing_data_collection 'SMART (Siemens, 1995)'
_computing_data_reduction 'SAINT (Siemens, 1995)'
_computing_molecular_graphics 'XP in SHELXTL (Sheldrick, 1991)'
_computing_structure_refinement 'SHELXL97 (Sheldrick, 1997)'
_computing_structure_solution 'SHELXS97 (Sheldrick, 1990)'
_diffrn_ambient_temperature 173(2)
_diffrn_measured_fraction_theta_full 1.000
_diffrn_measured_fraction_theta_max 1.000
_diffrn_measurement_device_type 'Siemens CCD three-circle diffractometer'
_diffrn_measurement_method \w
_diffrn_radiation_monochromator graphite
_diffrn_radiation_source 'fine-focus sealed tube'
_diffrn_radiation_type MoK\a
_diffrn_radiation_wavelength .71073
_diffrn_reflns_av_R_equivalents .0802
_diffrn_reflns_av_sigmaI/netI .0366
_diffrn_reflns_limit_h_max 27
_diffrn_reflns_limit_h_min -27
_diffrn_reflns_limit_k_max 27
_diffrn_reflns_limit_k_min -27
_diffrn_reflns_limit_l_max 46
_diffrn_reflns_limit_l_min -46
_diffrn_reflns_number 97175
_diffrn_reflns_theta_full 27.10
_diffrn_reflns_theta_max 27.10
_diffrn_reflns_theta_min 1.76
_diffrn_standards_decay_% 0
_diffrn_standards_interval_time 1200
_diffrn_standards_number 543
_exptl_absorpt_coefficient_mu .090
_exptl_absorpt_correction_T_max .9778
_exptl_absorpt_correction_T_min .9521
_exptl_absorpt_correction_type empirical
_exptl_absorpt_process_details 'SADABS (Sheldrick, 1996)'
_exptl_crystal_colour colourless
_exptl_crystal_density_diffrn 1.249
_exptl_crystal_density_method 'not measured'
_exptl_crystal_description block
_exptl_crystal_F_000 6592
_exptl_crystal_size_max .55
_exptl_crystal_size_mid .40
_exptl_crystal_size_min .25
_refine_diff_density_max .145
_refine_diff_density_min -.184
_refine_ls_abs_structure_details 'Flack H D (1983), Acta Cryst. A39, 876-881'
_refine_ls_abs_structure_Flack .1(8)
_refine_ls_extinction_method none
_refine_ls_goodness_of_fit_ref 1.046
_refine_ls_hydrogen_treatment mixed
_refine_ls_matrix_type full
_refine_ls_number_parameters 521
_refine_ls_number_reflns 4615
_refine_ls_number_restraints 1
_refine_ls_restrained_S_all 1.045
_refine_ls_R_factor_all .0570
_refine_ls_R_factor_gt .0433
_refine_ls_shift/su_max .002
_refine_ls_shift/su_mean .000
_refine_ls_structure_factor_coef Fsqd
_refine_ls_weighting_details 'calc w=1/[\s^2^(Fo^2^)+(0.0294P)^2^+9.1605P] where P=(Fo^2^+2Fc^2^)/3'
_refine_ls_weighting_scheme calc
_refine_ls_wR_factor_ref .0825
_reflns_number_gt 3818
_reflns_number_total 4615
_reflns_threshold_expression I>2\s(I)
_cod_data_source_file sk1446.cif
_cod_data_source_block I
_cod_depositor_comments
;
The following automatic conversions were performed:
'_symmetry_cell_setting' value 'Tetragonal' changed to 'tetragonal'
according to '/home/saulius/struct/CIF-dictionaries/cif_core.dic'
dictionary named 'cif_core.dic' version 2.4.1 from 2010-06-29.

Automatic conversion script
Id: cif_fix_enum 1527 2010-12-29 10:47:43Z saulius 

The following automatic conversions were performed:

'_symmetry_cell_setting' value 'Tetragonal' changed to 'tetragonal'
according to /home/saulius/struct/CIF-dictionaries/cif_core.dic
dictionary named 'cif_core.dic' version 2.4.1 from
2010-06-29.

'_exptl_absorpt_correction_type' value 'Empirical'
changed to 'empirical' according to
/home/saulius/struct/CIF-dictionaries/cif_core.dic dictionary named
'cif_core.dic' version 2.4.1 from 2010-06-29.

Automatic conversion script
Id: cif_fix_values 1715 2011-07-08 13:25:40Z adriana 
;
_cod_original_sg_symbol_Hall 'I 41b -2c'
_cod_original_sg_symbol_H-M I41cd
_cod_database_code 2011906

loop_
_symmetry_equiv_pos_as_xyz
'x, y, z'
'-x+1/2, -y+1/2, z+1/2'
'-y, x+1/2, z+1/4'
'y+1/2, -x, z+3/4'
'x, -y, z+1/2'
'-x+1/2, y+1/2, z'
'-y, -x+1/2, z+3/4'
'y+1/2, x, z+1/4'
'x+1/2, y+1/2, z+1/2'
'-x+1, -y+1, z+1'
'-y+1/2, x+1, z+3/4'
'y+1, -x+1/2, z+5/4'
'x+1/2, -y+1/2, z+1'
'-x+1, y+1, z+1/2'
'-y+1/2, -x+1, z+5/4'
'y+1, x+1/2, z+3/4'

loop_
_atom_site_label
_atom_site_fract_x
_atom_site_fract_y
_atom_site_fract_z
_atom_site_U_iso_or_equiv
_atom_site_adp_type
_atom_site_calc_flag
_atom_site_refinement_flags
_atom_site_occupancy
_atom_site_disorder_assembly
_atom_site_disorder_group
_atom_site_type_symbol
C1 .64131(12) .07353(12) -.03253(7) .0264(6) Uani d . 1 . . C
H1 .6756 .0574 -.0488 .032 Uiso calc R 1 . . H
C11 .62550(12) .01750(11) -.00758(7) .0251(6) Uani d . 1 . . C
C12 .59432(12) .02247(12) .02539(7) .0261(6) Uani d . 1 . . C
O12 .57074(9) .07608(9) .03784(6) .0317(4) Uani d . 1 . . O
H12 .565(2) .103(2) .0173(12) .082(14) Uiso d . 1 . . H
C13 .58287(13) -.03217(13) .05028(8) .0299(6) Uani d . 1 . . C
H13A .5389 -.0468 .0469 .036 Uiso calc R 1 . . H
H13B .5871 -.0175 .0758 .036 Uiso calc R 1 . . H
C14 .62741(13) -.08851(12) .04445(7) .0288(6) Uani d . 1 . . C
C17 .69266(13) -.07345(14) .06026(8) .0369(7) Uani d . 1 . . C
H17A .6887 -.0642 .0864 .055 Uiso calc R 1 . . H
H17B .7104 -.0367 .0477 .055 Uiso calc R 1 . . H
H17C .7206 -.1098 .0568 .055 Uiso calc R 1 . . H
C18 .60012(15) -.14703(13) .06350(9) .0381(7) Uani d . 1 . . C
H18A .5966 -.1389 .0898 .057 Uiso calc R 1 . . H
H18B .6281 -.1832 .0594 .057 Uiso calc R 1 . . H
H18C .5582 -.1563 .0535 .057 Uiso calc R 1 . . H
C15 .63152(14) -.10161(12) .00348(8) .0317(6) Uani d . 1 . . C
H15A .6665 -.1317 -.0008 .038 Uiso calc R 1 . . H
H15B .5920 -.1226 -.0043 .038 Uiso calc R 1 . . H
C16 .64185(13) -.04440(12) -.02046(8) .0286(6) Uani d . 1 . . C
O16 .66217(10) -.05419(9) -.05248(6) .0364(5) Uani d . 1 . . O
C21 .58762(12) .09124(12) -.05861(7) .0256(6) Uani d . 1 . . C
C22 .58420(14) .06575(12) -.09319(8) .0314(6) Uani d . 1 . . C
O22 .62224(11) .02072(10) -.10510(6) .0422(6) Uani d . 1 . . O
H22 .6409(19) .001(2) -.0880(11) .075(13) Uiso d . 1 . . H
C23 .53579(15) .08581(13) -.12089(8) .0352(7) Uani d . 1 . . C
H23B .5009 .0547 -.1209 .042 Uiso calc R 1 . . H
H23A .5554 .0852 -.1454 .042 Uiso calc R 1 . . H
C24 .50823(14) .15159(12) -.11402(8) .0297(6) Uani d . 1 . . C
C27 .55671(16) .20317(14) -.12266(8) .0396(7) Uani d . 1 . . C
H27A .5940 .1976 -.1071 .059 Uiso calc R 1 . . H
H27B .5380 .2447 -.1180 .059 Uiso calc R 1 . . H
H27C .5692 .2002 -.1484 .059 Uiso calc R 1 . . H
C28 .45018(16) .16086(15) -.13847(8) .0410(8) Uani d . 1 . . C
H28A .4187 .1284 -.1329 .061 Uiso calc R 1 . . H
H28B .4627 .1574 -.1641 .061 Uiso calc R 1 . . H
H28C .4320 .2027 -.1340 .061 Uiso calc R 1 . . H
C25 .48821(13) .15400(13) -.07381(7) .0300(6) Uani d . 1 . . C
H25A .4768 .1981 -.0677 .036 Uiso calc R 1 . . H
H25B .4498 .1279 -.0708 .036 Uiso calc R 1 . . H
C26 .53725(13) .13156(12) -.04702(7) .0262(6) Uani d . 1 . . C
O26 .53063(9) .14874(8) -.01408(5) .0288(4) Uani d . 1 . . O
C31 .67098(12) .13052(12) -.01288(7) .0272(6) Uani d . 1 . . C
C32 .70302(13) .12332(14) .02013(8) .0357(7) Uani d . 1 . . C
H32 .7043 .0830 .0315 .043 Uiso calc R 1 . . H
C33 .73317(14) .17419(15) .03677(9) .0422(7) Uani d . 1 . . C
H33 .7545 .1692 .0594 .051 Uiso calc R 1 . . H
C34 .73119(15) .23164(15) .01957(9) .0427(8) Uani d . 1 . . C
F34 .76126(10) .28159(9) .03575(6) .0654(6) Uani d . 1 . . F
C35 .70154(15) .24074(14) -.01287(10) .0422(8) Uani d . 1 . . C
H35 .7013 .2811 -.0241 .051 Uiso calc R 1 . . H
C36 .67152(13) .18984(13) -.02927(9) .0345(7) Uani d . 1 . . C
H36 .6510 .1956 -.0521 .041 Uiso calc R 1 . . H
C1A .87922(13) .35785(13) .21317(7) .0302(6) Uani d . 1 . . C
H1A .8831 .3225 .2311 .036 Uiso calc R 1 . . H
C11A .85848(13) .41431(13) .23621(7) .0297(6) Uani d . 1 . . C
C12A .83356(12) .46925(13) .22292(7) .0280(6) Uani d . 1 . . C
O12A .82506(9) .48122(9) .18756(6) .0323(5) Uani d . 1 . . O
H12A .8454(17) .4565(17) .1735(10) .051(11) Uiso d . 1 . . H
C13A .81175(13) .52337(14) .24653(8) .0345(7) Uani d . 1 . . C
H13C .7653 .5213 .2490 .041 Uiso calc R 1 . . H
H13D .8223 .5636 .2342 .041 Uiso calc R 1 . . H
C14A .84128(14) .52348(14) .28484(8) .0372(7) Uani d . 1 . . C
C17A .91120(15) .54312(16) .28327(9) .0467(8) Uani d . 1 . . C
H17D .9145 .5862 .2737 .070 Uiso calc R 1 . . H
H17E .9343 .5142 .2672 .070 Uiso calc R 1 . . H
H17F .9293 .5415 .3079 .070 Uiso calc R 1 . . H
C18A .80577(18) .5708(2) .30899(10) .0603(11) Uani d . 1 . . C
H18D .8095 .6132 .2985 .090 Uiso calc R 1 . . H
H18E .8240 .5706 .3336 .090 Uiso calc R 1 . . H
H18F .7611 .5589 .3103 .090 Uiso calc R 1 . . H
C15A .83603(16) .45670(16) .29977(8) .0439(8) Uani d . 1 . . C
H15C .8555 .4551 .3243 .053 Uiso calc R 1 . . H
H15D .7909 .4454 .3023 .053 Uiso calc R 1 . . H
C16A .86795(14) .40922(15) .27534(8) .0366(7) Uani d . 1 . . C
O16A .90154(11) .36665(10) .28884(6) .0483(6) Uani d . 1 . . O
C21A .94568(13) .36506(13) .19757(8) .0307(6) Uani d . 1 . . C
C22A .99697(15) .34079(14) .21527(9) .0411(7) Uani d . 1 . . C
O22A .99432(13) .31441(12) .24828(7) .0547(6) Uani d . 1 . . O
H22A .964(2) .328(2) .2615(13) .096(18) Uiso d . 1 . . H
C23A 1.06241(15) .34035(17) .19979(11) .0534(9) Uani d . 1 . . C
H23C 1.0819 .2988 .2049 .064 Uiso calc R 1 . . H
H23D 1.0877 .3728 .2126 .064 Uiso calc R 1 . . H
C24A 1.06608(14) .35268(15) .15876(11) .0456(8) Uani d . 1 . . C
C27A 1.13439(16) .36939(19) .14788(13) .0674(12) Uani d . 1 . . C
H27D 1.1621 .3336 .1533 .101 Uiso calc R 1 . . H
H27E 1.1484 .4064 .1618 .101 Uiso calc R 1 . . H
H27F 1.1360 .3789 .1217 .101 Uiso calc R 1 . . H
C28A 1.04535(16) .29405(16) .13723(11) .0530(9) Uani d . 1 . . C
H28D 1.0732 .2586 .1432 .080 Uiso calc R 1 . . H
H28E 1.0478 .3029 .1110 .080 Uiso calc R 1 . . H
H28F 1.0018 .2832 .1438 .080 Uiso calc R 1 . . H
C25A 1.02240(14) .40821(15) .14980(10) .0467(8) Uani d . 1 . . C
H25C 1.0415 .4474 .1596 .056 Uiso calc R 1 . . H
H25D 1.0198 .4127 .1229 .056 Uiso calc R 1 . . H
C26A .95641(13) .40199(13) .16481(8) .0316(6) Uani d . 1 . . C
O26A .91290(10) .43100(9) .14915(5) .0353(5) Uani d . 1 . . O
C31A .82969(13) .33444(12) .18568(7) .0302(6) Uani d . 1 . . C
C32A .76537(14) .34507(13) .19107(9) .0356(7) Uani d . 1 . . C
H32A .7522 .3699 .2113 .043 Uiso calc R 1 . . H
C33A .72015(15) .32037(15) .16772(9) .0405(7) Uani d . 1 . . C
H33A .6765 .3280 .1718 .049 Uiso calc R 1 . . H
C34A .73982(15) .28479(15) .13874(9) .0443(8) Uani d . 1 . . C
F34A .69632(10) .26203(11) .11451(5) .0621(6) Uani d . 1 . . F
C35A .80269(16) .27066(16) .13273(9) .0449(8) Uani d . 1 . . C
H35A .8151 .2446 .1129 .054 Uiso calc R 1 . . H
C36A .84720(15) .29583(14) .15658(8) .0384(7) Uani d . 1 . . C
H36A .8906 .2865 .1529 .046 Uiso calc R 1 . . H

loop_
_atom_site_aniso_label
_atom_site_aniso_U_11
_atom_site_aniso_U_22
_atom_site_aniso_U_33
_atom_site_aniso_U_12
_atom_site_aniso_U_13
_atom_site_aniso_U_23
C1 .0276(14) .0241(13) .0274(14) .0036(11) .0063(12) -.0013(11)
C11 .0227(13) .0236(13) .0292(14) .0010(10) -.0044(11) -.0004(11)
C12 .0222(13) .0280(14) .0282(14) .0006(11) -.0030(11) -.0030(11)
O12 .0332(11) .0281(10) .0337(11) .0070(8) .0062(9) .0001(9)
C13 .0251(14) .0342(15) .0303(14) .0037(12) .0004(12) .0060(12)
C14 .0283(14) .0271(14) .0309(15) .0024(11) -.0059(12) .0015(12)
C17 .0333(16) .0367(17) .0407(18) .0053(13) -.0102(13) -.0051(13)
C18 .0439(18) .0305(15) .0400(17) .0026(13) -.0053(14) .0079(13)
C15 .0354(15) .0224(13) .0375(16) .0045(11) -.0065(13) -.0014(12)
C16 .0265(14) .0277(14) .0315(16) .0032(11) -.0048(12) .0002(12)
O16 .0497(12) .0286(10) .0309(11) .0076(9) .0024(10) -.0022(9)
C21 .0283(14) .0203(12) .0281(14) -.0001(11) .0046(11) -.0007(11)
C22 .0429(17) .0222(13) .0290(15) .0030(12) .0052(13) .0014(12)
O22 .0626(15) .0366(12) .0273(11) .0215(11) .0028(10) -.0032(9)
C23 .0530(19) .0256(14) .0269(16) .0046(13) -.0016(13) -.0027(12)
C24 .0402(16) .0225(13) .0263(13) .0017(12) .0008(12) .0002(11)
C27 .0525(19) .0317(16) .0348(17) -.0036(14) .0057(14) .0035(14)
C28 .0507(19) .0368(17) .0355(17) .0045(14) -.0050(15) .0044(14)
C25 .0287(15) .0257(14) .0357(16) .0031(11) .0012(12) .0017(12)
C26 .0307(14) .0175(12) .0303(15) -.0045(11) .0039(12) .0014(11)
O26 .0321(10) .0275(10) .0268(10) .0024(8) .0043(8) -.0024(8)
C31 .0227(13) .0266(13) .0325(15) .0006(11) .0064(12) -.0052(12)
C32 .0319(15) .0306(15) .0446(18) -.0012(12) -.0040(13) -.0005(13)
C33 .0347(16) .0440(18) .0479(19) -.0073(14) -.0058(14) -.0058(15)
C34 .0348(17) .0357(18) .057(2) -.0120(13) .0047(15) -.0129(16)
F34 .0691(14) .0468(11) .0804(16) -.0305(10) -.0066(12) -.0146(11)
C35 .0381(17) .0274(15) .061(2) -.0079(13) .0104(16) -.0002(15)
C36 .0316(15) .0328(15) .0391(16) -.0040(12) .0056(13) .0011(13)
C1A .0353(15) .0300(15) .0254(15) -.0002(12) -.0058(12) .0075(12)
C11A .0295(14) .0344(15) .0252(14) -.0043(12) -.0010(11) -.0004(12)
C12A .0210(13) .0361(15) .0268(15) -.0056(11) -.0017(11) -.0001(12)
O12A .0340(11) .0346(11) .0283(11) .0052(9) -.0019(9) .0005(9)
C13A .0274(14) .0398(16) .0364(16) .0018(12) .0019(12) -.0037(13)
C14A .0353(16) .0466(18) .0297(16) .0018(13) .0022(13) -.0079(14)
C17A .0403(18) .053(2) .047(2) -.0081(15) -.0032(15) -.0128(17)
C18A .059(2) .076(3) .046(2) .014(2) .0055(18) -.0233(19)
C15A .0432(18) .063(2) .0252(16) -.0056(16) .0017(13) -.0004(15)
C16A .0367(16) .0422(17) .0309(16) -.0092(14) -.0036(13) .0056(14)
O16A .0660(15) .0463(13) .0325(12) .0012(11) -.0135(11) .0075(10)
C21A .0313(15) .0263(14) .0344(16) -.0018(11) -.0039(12) -.0049(12)
C22A .0393(17) .0351(17) .049(2) -.0006(14) -.0087(15) -.0070(15)
O22A .0513(15) .0623(16) .0506(16) .0099(13) -.0169(13) .0067(13)
C23A .0340(17) .053(2) .073(3) .0028(16) -.0101(17) -.0198(19)
C24A .0304(16) .0376(17) .069(2) .0006(13) .0038(16) -.0187(16)
C27A .0375(19) .056(2) .108(3) -.0072(17) .018(2) -.030(2)
C28A .0462(19) .0402(18) .073(2) .0021(15) .0014(18) -.0227(18)
C25A .0384(17) .0349(17) .067(2) -.0060(14) .0149(16) -.0079(16)
C26A .0353(16) .0227(13) .0368(17) -.0040(12) .0032(13) -.0080(12)
O26A .0404(12) .0319(11) .0336(11) .0009(9) .0031(9) .0034(9)
C31A .0352(15) .0270(14) .0283(14) -.0086(12) -.0044(12) .0066(12)
C32A .0375(17) .0306(15) .0387(17) -.0057(12) -.0020(13) .0037(13)
C33A .0344(16) .0385(17) .048(2) -.0100(13) -.0061(14) .0088(15)
C34A .0436(19) .0478(19) .0414(18) -.0250(15) -.0112(15) .0102(16)
F34A .0572(13) .0775(15) .0517(12) -.0368(11) -.0160(10) .0004(11)
C35A .054(2) .0487(19) .0315(17) -.0237(16) .0051(15) -.0050(15)
C36A .0383(16) .0408(17) .0362(16) -.0146(13) .0025(14) -.0009(14)

loop_
_atom_type_symbol
_atom_type_description
_atom_type_scat_dispersion_real
_atom_type_scat_dispersion_imag
_atom_type_scat_source
C C .0033 .0016 'International Tables Vol C Tables 4.2.6.8 and 6.1.1.4'
H H .0000 .0000 'International Tables Vol C Tables 4.2.6.8 and 6.1.1.4'
O O .0106 .0060 'International Tables Vol C Tables 4.2.6.8 and 6.1.1.4'
F F .0171 .0103 'International Tables Vol C Tables 4.2.6.8 and 6.1.1.4'

loop_
_geom_angle_atom_site_label_1
_geom_angle_atom_site_label_2
_geom_angle_atom_site_label_3
_geom_angle
C21 C1 C11 113.5(2)
C21 C1 C31 113.7(2)
C11 C1 C31 114.7(2)
C21 C1 H1 104.5
C11 C1 H1 104.5
C31 C1 H1 104.5
C12 C11 C16 118.2(2)
C12 C11 C1 124.5(2)
C16 C11 C1 117.3(2)
O12 C12 C11 123.2(2)
O12 C12 C13 113.2(2)
C11 C12 C13 123.6(2)
C12 O12 H12 107(3)
C12 C13 C14 114.7(2)
C12 C13 H13A 108.6
C14 C13 H13A 108.6
C12 C13 H13B 108.6
C14 C13 H13B 108.6
H13A C13 H13B 107.6
C15 C14 C17 110.9(2)
C15 C14 C13 108.2(2)
C17 C14 C13 109.9(2)
C15 C14 C18 108.7(2)
C17 C14 C18 109.6(2)
C13 C14 C18 109.4(2)
C14 C17 H17A 109.5
C14 C17 H17B 109.5
H17A C17 H17B 109.5
C14 C17 H17C 109.5
H17A C17 H17C 109.5
H17B C17 H17C 109.5
C14 C18 H18A 109.5
C14 C18 H18B 109.5
H18A C18 H18B 109.5
C14 C18 H18C 109.5
H18A C18 H18C 109.5
H18B C18 H18C 109.5
C16 C15 C14 115.6(2)
C16 C15 H15A 108.4
C14 C15 H15A 108.4
C16 C15 H15B 108.4
C14 C15 H15B 108.4
H15A C15 H15B 107.4
O16 C16 C11 122.4(2)
O16 C16 C15 117.1(2)
C11 C16 C15 120.4(2)
C22 C21 C26 117.8(3)
C22 C21 C1 121.1(2)
C26 C21 C1 121.0(2)
O22 C22 C21 123.6(3)
O22 C22 C23 113.4(2)
C21 C22 C23 123.0(2)
C22 O22 H22 113(3)
C22 C23 C24 114.0(2)
C22 C23 H23B 108.8
C24 C23 H23B 108.8
C22 C23 H23A 108.8
C24 C23 H23A 108.8
H23B C23 H23A 107.7
C23 C24 C27 111.1(2)
C23 C24 C25 107.1(2)
C27 C24 C25 111.1(2)
C23 C24 C28 109.0(2)
C27 C24 C28 109.0(2)
C25 C24 C28 109.6(2)
C24 C27 H27A 109.5
C24 C27 H27B 109.5
H27A C27 H27B 109.5
C24 C27 H27C 109.5
H27A C27 H27C 109.5
H27B C27 H27C 109.5
C24 C28 H28A 109.5
C24 C28 H28B 109.5
H28A C28 H28B 109.5
C24 C28 H28C 109.5
H28A C28 H28C 109.5
H28B C28 H28C 109.5
C26 C25 C24 115.1(2)
C26 C25 H25A 108.5
C24 C25 H25A 108.5
C26 C25 H25B 108.5
C24 C25 H25B 108.5
H25A C25 H25B 107.5
O26 C26 C21 122.4(2)
O26 C26 C25 117.0(2)
C21 C26 C25 120.6(2)
C36 C31 C32 117.9(3)
C36 C31 C1 120.6(3)
C32 C31 C1 121.2(2)
C33 C32 C31 121.2(3)
C33 C32 H32 119.4
C31 C32 H32 119.4
C34 C33 C32 118.1(3)
C34 C33 H33 120.9
C32 C33 H33 120.9
C35 C34 F34 119.0(3)
C35 C34 C33 122.8(3)
F34 C34 C33 118.2(3)
C34 C35 C36 118.7(3)
C34 C35 H35 120.7
C36 C35 H35 120.7
C35 C36 C31 121.2(3)
C35 C36 H36 119.4
C31 C36 H36 119.4
C21A C1A C11A 113.2(2)
C21A C1A C31A 114.6(2)
C11A C1A C31A 114.7(2)
C21A C1A H1A 104.2
C11A C1A H1A 104.2
C31A C1A H1A 104.2
C12A C11A C16A 117.9(3)
C12A C11A C1A 125.5(2)
C16A C11A C1A 116.6(2)
O12A C12A C11A 124.1(3)
O12A C12A C13A 111.8(2)
C11A C12A C13A 124.1(3)
C12A O12A H12A 114(2)
C12A C13A C14A 113.6(2)
C12A C13A H13C 108.8
C14A C13A H13C 108.8
C12A C13A H13D 108.8
C14A C13A H13D 108.8
H13C C13A H13D 107.7
C15A C14A C18A 111.4(3)
C15A C14A C13A 107.3(2)
C18A C14A C13A 109.2(3)
C15A C14A C17A 109.6(3)
C18A C14A C17A 108.5(3)
C13A C14A C17A 111.0(3)
C14A C17A H17D 109.5
C14A C17A H17E 109.5
H17D C17A H17E 109.5
C14A C17A H17F 109.5
H17D C17A H17F 109.5
H17E C17A H17F 109.5
C14A C18A H18D 109.5
C14A C18A H18E 109.5
H18D C18A H18E 109.5
C14A C18A H18F 109.5
H18D C18A H18F 109.5
H18E C18A H18F 109.5
C16A C15A C14A 112.0(2)
C16A C15A H15C 109.2
C14A C15A H15C 109.2
C16A C15A H15D 109.2
C14A C15A H15D 109.2
H15C C15A H15D 107.9
O16A C16A C11A 121.5(3)
O16A C16A C15A 120.1(3)
C11A C16A C15A 118.4(3)
C22A C21A C26A 118.1(3)
C22A C21A C1A 121.2(3)
C26A C21A C1A 120.5(2)
O22A C22A C21A 123.7(3)
O22A C22A C23A 112.3(3)
C21A C22A C23A 124.0(3)
C22A O22A H22A 114(3)
C22A C23A C24A 114.7(3)
C22A C23A H23C 108.6
C24A C23A H23C 108.6
C22A C23A H23D 108.6
C24A C23A H23D 108.6
H23C C23A H23D 107.6
C23A C24A C25A 108.1(3)
C23A C24A C28A 110.6(3)
C25A C24A C28A 109.8(3)
C23A C24A C27A 110.0(3)
C25A C24A C27A 109.6(3)
C28A C24A C27A 108.8(3)
C24A C27A H27D 109.5
C24A C27A H27E 109.5
H27D C27A H27E 109.5
C24A C27A H27F 109.5
H27D C27A H27F 109.5
H27E C27A H27F 109.5
C24A C28A H28D 109.5
C24A C28A H28E 109.5
H28D C28A H28E 109.5
C24A C28A H28F 109.5
H28D C28A H28F 109.5
H28E C28A H28F 109.5
C26A C25A C24A 114.5(3)
C26A C25A H25C 108.6
C24A C25A H25C 108.6
C26A C25A H25D 108.6
C24A C25A H25D 108.6
H25C C25A H25D 107.6
O26A C26A C21A 122.0(3)
O26A C26A C25A 118.3(3)
C21A C26A C25A 119.6(3)
C32A C31A C36A 117.6(3)
C32A C31A C1A 121.5(3)
C36A C31A C1A 120.6(3)
C33A C32A C31A 121.8(3)
C33A C32A H32A 119.1
C31A C32A H32A 119.1
C34A C33A C32A 118.5(3)
C34A C33A H33A 120.8
C32A C33A H33A 120.8
F34A C34A C33A 119.5(3)
F34A C34A C35A 118.0(3)
C33A C34A C35A 122.5(3)
C34A C35A C36A 118.0(3)
C34A C35A H35A 121.0
C36A C35A H35A 121.0
C35A C36A C31A 121.6(3)
C35A C36A H36A 119.2
C31A C36A H36A 119.2

loop_
_geom_bond_atom_site_label_1
_geom_bond_atom_site_label_2
_geom_bond_site_symmetry_2
_geom_bond_distance
_geom_bond_publ_flag
C1 C21 . 1.532(4) ?
C1 C11 . 1.535(4) ?
C1 C31 . 1.540(4) ?
C1 H1 . 1.0000 ?
C11 C12 . 1.381(4) ?
C11 C16 . 1.436(4) ?
C12 O12 . 1.322(3) ?
C12 C13 . 1.494(4) ?
O12 H12 . .95(4) ?
C13 C14 . 1.536(4) ?
C13 H13A . .9900 ?
C13 H13B . .9900 ?
C14 C15 . 1.529(4) ?
C14 C17 . 1.532(4) ?
C14 C18 . 1.536(4) ?
C17 H17A . .9800 ?
C17 H17B . .9800 ?
C17 H17C . .9800 ?
C18 H18A . .9800 ?
C18 H18B . .9800 ?
C18 H18C . .9800 ?
C15 C16 . 1.512(4) ?
C15 H15A . .9900 ?
C15 H15B . .9900 ?
C16 O16 . 1.267(3) ?
C21 C22 . 1.379(4) ?
C21 C26 . 1.431(4) ?
C22 O22 . 1.323(3) ?
C22 C23 . 1.504(4) ?
O22 H22 . .85(4) ?
C23 C24 . 1.532(4) ?
C23 H23B . .9900 ?
C23 H23A . .9900 ?
C24 C27 . 1.533(4) ?
C24 C25 . 1.534(4) ?
C24 C28 . 1.534(4) ?
C27 H27A . .9800 ?
C27 H27B . .9800 ?
C27 H27C . .9800 ?
C28 H28A . .9800 ?
C28 H28B . .9800 ?
C28 H28C . .9800 ?
C25 C26 . 1.506(4) ?
C25 H25A . .9900 ?
C25 H25B . .9900 ?
C26 O26 . 1.268(3) ?
C31 C36 . 1.393(4) ?
C31 C32 . 1.395(4) ?
C32 C33 . 1.393(4) ?
C32 H32 . .9500 ?
C33 C34 . 1.371(5) ?
C33 H33 . .9500 ?
C34 C35 . 1.358(5) ?
C34 F34 . 1.370(3) ?
C35 C36 . 1.389(4) ?
C35 H35 . .9500 ?
C36 H36 . .9500 ?
C1A C21A . 1.527(4) ?
C1A C11A . 1.529(4) ?
C1A C31A . 1.537(4) ?
C1A H1A . 1.0000 ?
C11A C12A . 1.368(4) ?
C11A C16A . 1.452(4) ?
C12A O12A . 1.332(3) ?
C12A C13A . 1.509(4) ?
O12A H12A . .85(4) ?
C13A C14A . 1.536(4) ?
C13A H13C . .9900 ?
C13A H13D . .9900 ?
C14A C15A . 1.521(5) ?
C14A C18A . 1.534(4) ?
C14A C17A . 1.540(4) ?
C17A H17D . .9800 ?
C17A H17E . .9800 ?
C17A H17F . .9800 ?
C18A H18D . .9800 ?
C18A H18E . .9800 ?
C18A H18F . .9800 ?
C15A C16A . 1.507(5) ?
C15A H15C . .9900 ?
C15A H15D . .9900 ?
C16A O16A . 1.251(4) ?
C21A C22A . 1.366(4) ?
C21A C26A . 1.451(4) ?
C22A O22A . 1.333(4) ?
C22A C23A . 1.498(5) ?
O22A H22A . .86(5) ?
C23A C24A . 1.528(5) ?
C23A H23C . .9900 ?
C23A H23D . .9900 ?
C24A C25A . 1.532(5) ?
C24A C28A . 1.535(4) ?
C24A C27A . 1.542(4) ?
C27A H27D . .9800 ?
C27A H27E . .9800 ?
C27A H27F . .9800 ?
C28A H28D . .9800 ?
C28A H28E . .9800 ?
C28A H28F . .9800 ?
C25A C26A . 1.508(4) ?
C25A H25C . .9900 ?
C25A H25D . .9900 ?
C26A O26A . 1.248(3) ?
C31A C32A . 1.395(4) ?
C31A C36A . 1.394(4) ?
C32A C33A . 1.387(4) ?
C32A H32A . .9500 ?
C33A C34A . 1.367(5) ?
C33A H33A . .9500 ?
C34A F34A . 1.367(3) ?
C34A C35A . 1.383(5) ?
C35A C36A . 1.392(4) ?
C35A H35A . .9500 ?
C36A H36A . .9500 ?

loop_
_geom_hbond_atom_site_label_D
_geom_hbond_atom_site_label_H
_geom_hbond_atom_site_label_A
_geom_hbond_distance_DH
_geom_hbond_distance_HA
_geom_hbond_distance_DA
_geom_hbond_angle_DHA
O12 H12 O26 .95(4) 1.68(4) 2.590(3) 161(4)
O22 H22 O16 .85(4) 1.81(4) 2.636(3) 164(4)
O12A H12A O26A .85(4) 1.77(4) 2.564(3) 154(3)
O22A H22A O16A .86(5) 1.85(5) 2.701(4) 174(5)

loop_
_geom_torsion_atom_site_label_1
_geom_torsion_atom_site_label_2
_geom_torsion_atom_site_label_3
_geom_torsion_atom_site_label_4
_geom_torsion
C21 C1 C11 C12 -85.9(3)
C31 C1 C11 C12 47.1(3)
C21 C1 C11 C16 91.1(3)
C31 C1 C11 C16 -135.9(2)
C16 C11 C12 O12 -172.1(2)
C1 C11 C12 O12 4.9(4)
C16 C11 C12 C13 6.9(4)
C1 C11 C12 C13 -176.2(2)
O12 C12 C13 C14 -159.6(2)
C11 C12 C13 C14 21.3(4)
C12 C13 C14 C15 -46.1(3)
C12 C13 C14 C17 75.1(3)
C12 C13 C14 C18 -164.4(2)
C17 C14 C15 C16 -74.0(3)
C13 C14 C15 C16 46.6(3)
C18 C14 C15 C16 165.4(2)
C12 C11 C16 O16 169.7(3)
C1 C11 C16 O16 -7.5(4)
C12 C11 C16 C15 -6.6(4)
C1 C11 C16 C15 176.2(2)
C14 C15 C16 O16 161.5(2)
C14 C15 C16 C11 -22.0(4)
C11 C1 C21 C22 -92.0(3)
C31 C1 C21 C22 134.5(3)
C11 C1 C21 C26 83.9(3)
C31 C1 C21 C26 -49.5(3)
C26 C21 C22 O22 -169.4(3)
C1 C21 C22 O22 6.6(4)
C26 C21 C22 C23 9.4(4)
C1 C21 C22 C23 -174.5(2)
O22 C22 C23 C24 -158.7(2)
C21 C22 C23 C24 22.4(4)
C22 C23 C24 C27 72.1(3)
C22 C23 C24 C25 -49.3(3)
C22 C23 C24 C28 -167.8(3)
C23 C24 C25 C26 49.0(3)
C27 C24 C25 C26 -72.4(3)
C28 C24 C25 C26 167.1(2)
C22 C21 C26 O26 168.1(2)
C1 C21 C26 O26 -8.0(4)
C22 C21 C26 C25 -10.1(4)
C1 C21 C26 C25 173.8(2)
C24 C25 C26 O26 160.7(2)
C24 C25 C26 C21 -21.1(3)
C21 C1 C31 C36 -29.0(3)
C11 C1 C31 C36 -162.0(2)
C21 C1 C31 C32 156.8(2)
C11 C1 C31 C32 23.9(3)
C36 C31 C32 C33 1.7(4)
C1 C31 C32 C33 176.0(3)
C31 C32 C33 C34 -.8(5)
C32 C33 C34 C35 -.4(5)
C32 C33 C34 F34 -179.5(3)
F34 C34 C35 C36 179.6(3)
C33 C34 C35 C36 .5(5)
C34 C35 C36 C31 .6(4)
C32 C31 C36 C35 -1.7(4)
C1 C31 C36 C35 -176.0(3)
C21A C1A C11A C12A 83.0(3)
C31A C1A C11A C12A -51.0(4)
C21A C1A C11A C16A -95.1(3)
C31A C1A C11A C16A 130.8(3)
C16A C11A C12A O12A 176.9(2)
C1A C11A C12A O12A -1.2(4)
C16A C11A C12A C13A -3.8(4)
C1A C11A C12A C13A 178.1(3)
O12A C12A C13A C14A -159.0(2)
C11A C12A C13A C14A 21.6(4)
C12A C13A C14A C15A -47.0(3)
C12A C13A C14A C18A -167.8(3)
C12A C13A C14A C17A 72.7(3)
C18A C14A C15A C16A 177.2(3)
C13A C14A C15A C16A 57.8(3)
C17A C14A C15A C16A -62.8(3)
C12A C11A C16A O16A -165.5(3)
C1A C11A C16A O16A 12.8(4)
C12A C11A C16A C15A 14.6(4)
C1A C11A C16A C15A -167.0(2)
C14A C15A C16A O16A 136.7(3)
C14A C15A C16A C11A -43.5(4)
C11A C1A C21A C22A 94.2(3)
C31A C1A C21A C22A -131.7(3)
C11A C1A C21A C26A -81.3(3)
C31A C1A C21A C26A 52.8(3)
C26A C21A C22A O22A 169.5(3)
C1A C21A C22A O22A -6.0(5)
C26A C21A C22A C23A -10.9(4)
C1A C21A C22A C23A 173.6(3)
O22A C22A C23A C24A 163.9(3)
C21A C22A C23A C24A -15.7(5)
C22A C23A C24A C25A 44.8(4)
C22A C23A C24A C28A -75.5(4)
C22A C23A C24A C27A 164.4(3)
C23A C24A C25A C26A -50.5(4)
C28A C24A C25A C26A 70.3(4)
C27A C24A C25A C26A -170.3(3)
C22A C21A C26A O26A -172.7(3)
C1A C21A C26A O26A 2.9(4)
C22A C21A C26A C25A 4.7(4)
C1A C21A C26A C25A -179.7(3)
C24A C25A C26A O26A -155.0(3)
C24A C25A C26A C21A 27.5(4)
C21A C1A C31A C32A -158.2(3)
C11A C1A C31A C32A -24.8(4)
C21A C1A C31A C36A 29.0(4)
C11A C1A C31A C36A 162.4(3)
C36A C31A C32A C33A -2.4(4)
C1A C31A C32A C33A -175.5(3)
C31A C32A C33A C34A .0(4)
C32A C33A C34A F34A -177.4(3)
C32A C33A C34A C35A 2.5(5)
F34A C34A C35A C36A 177.6(3)
C33A C34A C35A C36A -2.3(5)
C34A C35A C36A C31A -.3(5)
C32A C31A C36A C35A 2.6(4)
C1A C31A C36A C35A 175.7(3)

loop_
_cod_related_entry_id
_cod_related_entry_database
_cod_related_entry_code
1 ChemSpider 2708179
